data_7119585
loop_
_publ_author_name
'Zhu, Chuanle'
'Chen, Pengquan'
'Zhu, Rui'
'Lin, Zhiming'
'Wu, Wanqing'
'Jiang, Huanfeng'

_publ_section_title
;
 C[double bond, length as m-dash]N bond formation via palladium-catalyzed
 carbene insertion into N[double bond, length as m-dash]N bonds:
 inhibiting the general 1,2-migration process of ylide intermediates.
;
_journal_issue 18
_journal_name_full 'Chemical communications (Cambridge, England)'
_journal_page_first 2697
_journal_page_last 2700
_journal_paper_doi 10.1039/c6cc10187a
_journal_volume 53
_journal_year 2017
_chemical_formula_sum 'C14 H19 Br N4 O2'
_chemical_formula_weight 355.24
_chemical_name_systematic
; 
 ? 
;
_space_group_IT_number 19
_symmetry_cell_setting orthorhombic
_symmetry_space_group_name_Hall 'P 2ac 2ab'
_symmetry_space_group_name_H-M 'P 21 21 21'
_atom_sites_solution_hydrogens geom
_atom_sites_solution_primary direct
_atom_sites_solution_secondary difmap
_audit_creation_method SHELXL-97
_audit_update_record
;
2016-06-21 deposited with the CCDC.
2017-01-30 downloaded from the CCDC.
;
_cell_angle_alpha 90.00
_cell_angle_beta 90.00
_cell_angle_gamma 90.00
_cell_formula_units_Z 4
_cell_length_a 5.1666(10)
_cell_length_b 12.446(3)
_cell_length_c 25.390(5)
_cell_measurement_reflns_used 5959
_cell_measurement_temperature 293(2)
_cell_measurement_theta_max 54.92
_cell_measurement_theta_min 6.42
_cell_volume 1632.7(6)
_computing_structure_refinement 'SHELXL-97 (Sheldrick, 1997)'
_computing_structure_solution 'SHELXS-97 (Sheldrick, 1990)'
_diffrn_ambient_temperature 293(2)
_diffrn_measured_fraction_theta_full 0.995
_diffrn_measured_fraction_theta_max 0.995
_diffrn_measurement_device_type 'R-AXIS SPIDER'
_diffrn_radiation_monochromator graphite
_diffrn_radiation_source 'fine-focus sealed tube'
_diffrn_radiation_type MoK\a
_diffrn_radiation_wavelength 0.71073
_diffrn_reflns_av_R_equivalents 0.1165
_diffrn_reflns_av_sigmaI/netI 0.1437
_diffrn_reflns_limit_h_max 5
_diffrn_reflns_limit_h_min -6
_diffrn_reflns_limit_k_max 16
_diffrn_reflns_limit_k_min -16
_diffrn_reflns_limit_l_max 32
_diffrn_reflns_limit_l_min -32
_diffrn_reflns_number 14756
_diffrn_reflns_theta_full 27.46
_diffrn_reflns_theta_max 27.46
_diffrn_reflns_theta_min 3.21
_exptl_absorpt_coefficient_mu 2.528
_exptl_crystal_colour colorless
_exptl_crystal_density_diffrn 1.445
_exptl_crystal_density_method 'not measured'
_exptl_crystal_description Block
_exptl_crystal_F_000 728
_refine_diff_density_max 0.180
_refine_diff_density_min -0.200
_refine_diff_density_rms 0.045
_refine_ls_abs_structure_details 'Flack H D (1983), Acta Cryst. A39, 876-881'
_refine_ls_abs_structure_Flack 0.010(14)
_refine_ls_extinction_method none
_refine_ls_goodness_of_fit_ref 0.829
_refine_ls_hydrogen_treatment mixed
_refine_ls_matrix_type full
_refine_ls_number_parameters 190
_refine_ls_number_reflns 3690
_refine_ls_number_restraints 0
_refine_ls_restrained_S_all 0.829
_refine_ls_R_factor_all 0.1708
_refine_ls_R_factor_gt 0.0438
_refine_ls_shift/su_max 0.000
_refine_ls_shift/su_mean 0.000
_refine_ls_structure_factor_coef Fsqd
_refine_ls_weighting_details 'calc w=1/[\s^2^(Fo^2^)+(0.0341P)^2^+0.0000P] where P=(Fo^2^+2Fc^2^)/3'
_refine_ls_weighting_scheme calc
_refine_ls_wR_factor_gt 0.0753
_refine_ls_wR_factor_ref 0.1017
_reflns_number_gt 1389
_reflns_number_total 3690
_reflns_threshold_expression >2sigma(I)
_cod_data_source_file c6cc10187a2.cif
_cod_data_source_block zcl
_cod_depositor_comments 'Adding full bibliography for 7119585.cif.'
_cod_original_cell_volume 1632.6(6)
_cod_original_sg_symbol_H-M P2(1)2(1)2(1)
_cod_database_code 7119585

loop_
_symmetry_equiv_pos_as_xyz
'x, y, z'
'-x+1/2, -y, z+1/2'
'-x, y+1/2, -z+1/2'
'x+1/2, -y+1/2, -z'

loop_
_atom_site_label
_atom_site_type_symbol
_atom_site_fract_x
_atom_site_fract_y
_atom_site_fract_z
_atom_site_U_iso_or_equiv
_atom_site_adp_type
_atom_site_occupancy
_atom_site_symmetry_multiplicity
_atom_site_calc_flag
_atom_site_refinement_flags
Br1 Br 0.42728(16) 1.04496(5) 0.22329(3) 0.1128(3) Uani 1 1 d .
O1 O 0.5962(8) 0.5524(3) 0.00513(14) 0.0828(11) Uani 1 1 d .
N2 N 0.8847(9) 0.4206(3) -0.00996(17) 0.0658(12) Uani 1 1 d .
O2 O 0.6734(8) 0.3225(3) 0.08778(15) 0.0854(13) Uani 1 1 d .
C7 C 0.8562(9) 0.6715(4) 0.09193(19) 0.0553(14) Uani 1 1 d .
N3 N 0.7675(8) 0.5794(3) 0.10569(16) 0.0601(11) Uani 1 1 d .
C9 C 0.7605(12) 0.4911(4) 0.0206(2) 0.0616(14) Uani 1 1 d .
C4 C 0.5646(14) 0.9300(4) 0.1842(2) 0.0760(16) Uani 1 1 d .
C1 C 0.7566(10) 0.7619(4) 0.1236(2) 0.0572(14) Uani 1 1 d .
C5 C 0.4744(16) 0.8303(5) 0.1911(2) 0.122(3) Uani 1 1 d .
H5A H 0.3446 0.8174 0.2157 0.146 Uiso 1 1 calc R
C3 C 0.7488(12) 0.9475(5) 0.1474(3) 0.0990(19) Uani 1 1 d .
H3A H 0.8151 1.0164 0.1426 0.119 Uiso 1 1 calc R
C10 C 0.7943(12) 0.4097(4) -0.0641(2) 0.088(2) Uani 1 1 d .
H10A H 0.6431 0.4533 -0.0692 0.131 Uiso 1 1 calc R
H10B H 0.7525 0.3359 -0.0710 0.131 Uiso 1 1 calc R
H10C H 0.9280 0.4328 -0.0878 0.131 Uiso 1 1 calc R
C8 C 1.0475(11) 0.6923(4) 0.04925(18) 0.0735(15) Uani 1 1 d .
H8A H 1.0929 0.6257 0.0325 0.110 Uiso 1 1 calc R
H8B H 1.1998 0.7246 0.0640 0.110 Uiso 1 1 calc R
H8C H 0.9729 0.7400 0.0237 0.110 Uiso 1 1 calc R
C2 C 0.8382(12) 0.8648(4) 0.1170(3) 0.099(2) Uani 1 1 d .
H2A H 0.9594 0.8794 0.0909 0.119 Uiso 1 1 calc R
N4 N 0.8494(7) 0.4909(3) 0.07415(17) 0.0547(11) Uani 1 1 d .
N1 N 0.9678(10) 0.3854(3) 0.14526(19) 0.0724(12) Uani 1 1 d .
C11 C 1.1139(11) 0.3616(4) 0.0043(2) 0.0785(16) Uani 1 1 d .
H11A H 1.1550 0.3752 0.0405 0.118 Uiso 1 1 calc R
H11B H 1.2555 0.3842 -0.0176 0.118 Uiso 1 1 calc R
H11C H 1.0840 0.2862 -0.0007 0.118 Uiso 1 1 calc R
C14 C 0.9373(15) 0.2904(4) 0.1784(2) 0.112(2) Uani 1 1 d .
H14A H 0.7923 0.2491 0.1662 0.168 Uiso 1 1 calc R
H14B H 0.9080 0.3123 0.2142 0.168 Uiso 1 1 calc R
H14C H 1.0914 0.2475 0.1766 0.168 Uiso 1 1 calc R
C13 C 1.1788(11) 0.4582(5) 0.1583(2) 0.104(2) Uani 1 1 d .
H13A H 1.1773 0.5180 0.1344 0.156 Uiso 1 1 calc R
H13B H 1.3407 0.4208 0.1553 0.156 Uiso 1 1 calc R
H13C H 1.1576 0.4838 0.1937 0.156 Uiso 1 1 calc R
C6 C 0.5736(15) 0.7466(4) 0.1618(2) 0.104(2) Uani 1 1 d .
H6A H 0.5142 0.6773 0.1683 0.125 Uiso 1 1 calc R
C12 C 0.8185(12) 0.3929(4) 0.1024(2) 0.0609(15) Uani 1 1 d .

loop_
_atom_site_aniso_label
_atom_site_aniso_U_11
_atom_site_aniso_U_22
_atom_site_aniso_U_33
_atom_site_aniso_U_23
_atom_site_aniso_U_13
_atom_site_aniso_U_12
Br1 0.1706(7) 0.0778(4) 0.0900(4) -0.0221(4) -0.0018(5) 0.0379(5)
O1 0.086(3) 0.072(2) 0.090(3) -0.008(2) -0.018(2) 0.026(3)
N2 0.071(3) 0.056(3) 0.070(3) -0.006(2) 0.001(3) 0.012(3)
O2 0.104(3) 0.059(2) 0.093(3) -0.002(2) 0.003(2) -0.024(2)
C7 0.055(4) 0.046(3) 0.064(4) 0.004(3) 0.002(3) -0.002(3)
N3 0.061(3) 0.048(3) 0.072(3) -0.008(2) 0.007(2) 0.002(2)
C9 0.058(4) 0.050(3) 0.077(4) 0.000(3) -0.003(3) -0.011(3)
C4 0.115(5) 0.051(4) 0.062(3) -0.009(3) -0.008(4) 0.021(4)
C1 0.071(4) 0.037(3) 0.063(4) 0.001(2) -0.007(3) 0.001(3)
C5 0.198(8) 0.059(4) 0.109(5) -0.005(4) 0.075(6) 0.006(5)
C3 0.099(5) 0.054(4) 0.144(6) -0.021(4) 0.016(5) -0.008(4)
C10 0.110(5) 0.081(5) 0.071(4) -0.002(3) 0.002(4) 0.013(4)
C8 0.072(4) 0.062(3) 0.086(4) 0.004(3) 0.014(4) -0.006(3)
C2 0.104(5) 0.051(4) 0.143(6) -0.009(4) 0.053(4) -0.005(3)
N4 0.057(3) 0.043(2) 0.064(3) -0.003(2) 0.000(2) -0.001(2)
N1 0.084(4) 0.055(3) 0.078(3) 0.005(2) -0.001(3) 0.008(3)
C11 0.068(4) 0.074(4) 0.094(4) -0.011(3) 0.014(4) 0.002(3)
C14 0.173(7) 0.089(4) 0.075(4) 0.025(3) 0.020(5) 0.024(5)
C13 0.087(5) 0.118(5) 0.107(5) -0.006(4) -0.028(4) 0.007(5)
C6 0.174(7) 0.054(4) 0.084(4) 0.001(3) 0.056(5) -0.005(4)
C12 0.067(4) 0.046(4) 0.069(4) -0.001(3) 0.010(3) 0.001(3)

loop_
_atom_type_symbol
_atom_type_description
_atom_type_scat_dispersion_real
_atom_type_scat_dispersion_imag
_atom_type_scat_source
C C 0.0033 0.0016 'International Tables Vol C Tables 4.2.6.8 and 6.1.1.4'
H H 0.0000 0.0000 'International Tables Vol C Tables 4.2.6.8 and 6.1.1.4'
N N 0.0061 0.0033 'International Tables Vol C Tables 4.2.6.8 and 6.1.1.4'
O O 0.0106 0.0060 'International Tables Vol C Tables 4.2.6.8 and 6.1.1.4'
Br Br -0.2901 2.4595 'International Tables Vol C Tables 4.2.6.8 and 6.1.1.4'

loop_
_geom_angle_atom_site_label_1
_geom_angle_atom_site_label_2
_geom_angle_atom_site_label_3
_geom_angle
C9 N2 C11 125.8(5)
C9 N2 C10 117.1(5)
C11 N2 C10 116.9(4)
N3 C7 C1 114.1(4)
N3 C7 C8 126.2(5)
C1 C7 C8 119.7(4)
C7 N3 N4 115.5(4)
O1 C9 N2 124.3(5)
O1 C9 N4 122.4(5)
N2 C9 N4 113.3(5)
C5 C4 C3 119.2(5)
C5 C4 Br1 120.3(5)
C3 C4 Br1 120.5(5)
C2 C1 C6 115.6(5)
C2 C1 C7 122.9(5)
C6 C1 C7 121.4(5)
C4 C5 C6 120.0(6)
C4 C3 C2 120.4(6)
C1 C2 C3 122.4(6)
C12 N4 N3 110.2(4)
C12 N4 C9 116.3(4)
N3 N4 C9 115.8(4)
C12 N1 C13 124.9(5)
C12 N1 C14 117.6(5)
C13 N1 C14 117.0(5)
C1 C6 C5 122.3(5)
O2 C12 N1 123.7(5)
O2 C12 N4 122.3(6)
N1 C12 N4 113.9(5)

loop_
_geom_bond_atom_site_label_1
_geom_bond_atom_site_label_2
_geom_bond_distance
Br1 C4 1.881(5)
O1 C9 1.207(6)
N2 C9 1.336(6)
N2 C11 1.439(6)
N2 C10 1.459(6)
O2 C12 1.212(6)
C7 N3 1.282(5)
C7 C1 1.475(6)
C7 C8 1.489(6)
N3 N4 1.427(5)
C9 N4 1.435(6)
C4 C5 1.337(7)
C4 C3 1.352(7)
C1 C2 1.359(6)
C1 C6 1.369(7)
C5 C6 1.379(7)
C3 C2 1.367(7)
N4 C12 1.424(6)
N1 C12 1.337(7)
N1 C13 1.455(6)
N1 C14 1.459(6)
